data_4066694
loop_
_publ_author_name
'Cabeza, Javier A.'
'del R\'io, Ignacio'
'P\'erez-Carre\~no, Enrique'
'S\'anchez-Vega, M. Gabriela'
'V\'azquez-Garc\'ia, Digna'

_publ_section_title
;
 Trapping of Pyrid-2-ylidenes by [Ru3(CO)12]: Orthometalated
 Pyrid-2-ylidenes in Triruthenium Clusters
;
_journal_issue 20
_journal_name_full Organometallics
_journal_page_first 4464
_journal_paper_doi 10.1021/om100574j
_journal_volume 29
_journal_year 2010
_chemical_formula_moiety 'C16 H9 N O9 Ru3, 0.25(C6)'
_chemical_formula_sum 'C17.5 H9 N O9 Ru3'
_chemical_formula_weight 680.46
_chemical_name_systematic
;
 ?
;
_space_group_IT_number 2
_symmetry_cell_setting triclinic
_symmetry_space_group_name_Hall '-P 1'
_symmetry_space_group_name_H-M 'P -1'
_atom_sites_solution_hydrogens geom
_atom_sites_solution_primary direct
_atom_sites_solution_secondary difmap
_audit_creation_method SHELXL-97
_cell_angle_alpha 80.4720(10)
_cell_angle_beta 71.7850(10)
_cell_angle_gamma 79.7350(10)
_cell_formula_units_Z 2
_cell_length_a 9.630(2)
_cell_length_b 9.910(2)
_cell_length_c 12.358(3)
_cell_measurement_reflns_used 3396
_cell_measurement_temperature 200(2)
_cell_measurement_theta_max 25.682
_cell_measurement_theta_min 1.018
_cell_volume 1094.7(4)
_computing_cell_refinement
;
CrysAlis RED, Oxford Diffraction Ltd.,
Version 1.171.31.7 (release 18-10-2006 CrysAlis171 .NET)
(compiled Oct 18 2006,16:28:17)
;
_computing_data_collection 'Collect (Bruker AXS BV, 1997-2004)'
_computing_data_reduction
;
CrysAlis RED, Oxford Diffraction Ltd.,
Version 1.171.31.7 (release 18-10-2006 CrysAlis171 .NET)
(compiled Oct 18 2006,16:28:17)
;
_computing_molecular_graphics 'PLATON (Spek, 2006)'
_computing_publication_material 'SHELXL-97 (Sheldrick, 1997)'
_computing_structure_refinement 'SHELXL-97 (Sheldrick, 1997)'
_computing_structure_solution 'SIR-92 (Altomare, 1994)'
_diffrn_ambient_temperature 200(2)
_diffrn_detector_area_resol_mean 9
_diffrn_measured_fraction_theta_full 0.921
_diffrn_measured_fraction_theta_max 0.921
_diffrn_measurement_device '95mm CCD camera on \k-goniostat'
_diffrn_measurement_device_type KappaCCD
_diffrn_measurement_method CCD
_diffrn_radiation_monochromator 'horizonally mounted graphite crystal'
_diffrn_radiation_source 'fine-focus sealed tube'
_diffrn_radiation_type MoK\a
_diffrn_radiation_wavelength 0.71073
_diffrn_reflns_av_R_equivalents 0.0000
_diffrn_reflns_av_sigmaI/netI 0.0408
_diffrn_reflns_limit_h_max 11
_diffrn_reflns_limit_h_min -10
_diffrn_reflns_limit_k_max 11
_diffrn_reflns_limit_k_min -11
_diffrn_reflns_limit_l_max 14
_diffrn_reflns_limit_l_min 0
_diffrn_reflns_number 10691
_diffrn_reflns_theta_full 25.24
_diffrn_reflns_theta_max 25.24
_diffrn_reflns_theta_min 1.75
_exptl_absorpt_coefficient_mu 2.090
_exptl_absorpt_correction_T_max 0.965
_exptl_absorpt_correction_T_min 0.840
_exptl_absorpt_correction_type multi-scan
_exptl_absorpt_process_details
;
 R.H. Blessing, Acta Cryst. (1995), A51, 33-38
;
_exptl_crystal_colour red
_exptl_crystal_density_diffrn 2.064
_exptl_crystal_density_method 'not measured'
_exptl_crystal_description prism
_exptl_crystal_F_000 650
_exptl_crystal_size_max 0.12
_exptl_crystal_size_mid 0.07
_exptl_crystal_size_min 0.02
_refine_diff_density_max 2.095
_refine_diff_density_min -1.322
_refine_diff_density_rms 0.297
_refine_ls_extinction_coef 0.000(2)
_refine_ls_extinction_expression Fc^*^=kFc[1+0.001xFc^2^\l^3^/sin(2\q)]^-1/4^
_refine_ls_extinction_method SHELXL
_refine_ls_goodness_of_fit_ref 1.001
_refine_ls_hydrogen_treatment constr
_refine_ls_matrix_type full
_refine_ls_number_parameters 276
_refine_ls_number_reflns 3640
_refine_ls_number_restraints 1
_refine_ls_restrained_S_all 1.002
_refine_ls_R_factor_all 0.0799
_refine_ls_R_factor_gt 0.0609
_refine_ls_shift/su_max 0.049
_refine_ls_shift/su_mean 0.007
_refine_ls_structure_factor_coef Fsqd
_refine_ls_weighting_details
; calc
 [1.00000+-1.00000exp(-20.00(sin\q/\l)^2^)]/
   [\s^2^(Fo^2^)+0.0000+2.6015*P+(0.1343P)^2^+0.0000sin\q/\l]
 where P = 0.33333Fo^2^ + 0.66667Fc^2^
;
_refine_ls_weighting_scheme calc
_refine_ls_wR_factor_gt 0.1695
_refine_ls_wR_factor_ref 0.1996
_reflns_number_gt 2783
_reflns_number_total 3640
_reflns_threshold_expression >2sigma(I)
_cod_data_source_file om100574j_si_002.cif
_cod_data_source_block g182f2k
_cod_database_code 4066694

loop_
_symmetry_equiv_pos_as_xyz
'x, y, z'
'-x, -y, -z'

loop_
_atom_site_label
_atom_site_type_symbol
_atom_site_fract_x
_atom_site_fract_y
_atom_site_fract_z
_atom_site_U_iso_or_equiv
_atom_site_adp_type
_atom_site_occupancy
_atom_site_symmetry_multiplicity
_atom_site_calc_flag
_atom_site_refinement_flags
C1 C 0.1593(10) 0.1088(8) 0.1939(8) 0.045(2) Uani 1 1 d .
C2 C 0.2928(10) 0.0698(8) 0.2257(7) 0.044(2) Uani 1 1 d .
C3 C 0.3280(11) -0.0696(8) 0.2658(8) 0.048(2) Uani 1 1 d .
C4 C 0.2358(14) -0.1634(10) 0.2737(9) 0.063(3) Uani 1 1 d .
H4 H 0.2606 -0.2559 0.2983 0.076 Uiso 1 1 calc R
C5 C 0.1047(13) -0.1205(10) 0.2448(9) 0.062(3) Uani 1 1 d .
H5 H 0.0417 -0.1850 0.2530 0.074 Uiso 1 1 calc R
C6 C 0.4659(14) -0.1206(11) 0.2985(12) 0.074(3) Uani 1 1 d .
H6A H 0.4672 -0.2166 0.3279 0.111 Uiso 1 1 calc R
H6B H 0.4700 -0.0689 0.3564 0.111 Uiso 1 1 calc R
H6C H 0.5497 -0.1092 0.2323 0.111 Uiso 1 1 calc R
C7 C -0.0697(14) 0.0471(13) 0.1688(12) 0.075(3) Uani 1 1 d .
H7A H -0.1217 -0.0317 0.1875 0.112 Uiso 1 1 calc R
H7B H -0.0440 0.0738 0.0874 0.112 Uiso 1 1 calc R
H7C H -0.1315 0.1222 0.2077 0.112 Uiso 1 1 calc R
C11 C 0.1691(13) 0.2869(11) -0.0318(9) 0.061(3) Uani 1 1 d .
C12 C -0.0618(14) 0.3561(10) 0.1680(9) 0.058(3) Uani 1 1 d .
C13 C 0.1644(13) 0.5138(11) 0.0907(9) 0.057(2) Uani 1 1 d .
C21 C 0.5779(12) 0.1531(11) 0.0741(9) 0.056(2) Uani 1 1 d .
C22 C 0.5022(12) 0.1890(11) 0.3118(10) 0.061(3) Uani 1 1 d .
C23 C 0.4647(12) 0.4199(11) 0.1684(10) 0.061(3) Uani 1 1 d .
C31 C -0.0635(13) 0.2139(10) 0.4149(9) 0.054(2) Uani 1 1 d .
C32 C 0.1977(11) 0.1559(12) 0.4776(9) 0.059(3) Uani 1 1 d .
C33 C 0.1316(12) 0.4169(9) 0.3535(9) 0.059(3) Uani 1 1 d .
C62 C 0.696(2) 0.5856(19) 0.4105(18) 0.049(4) Uiso 0.50 1 d PD
C63 C 0.609(3) 0.508(3) 0.518(2) 0.071(6) Uiso 0.50 1 d PD
C61 C 0.633(4) 0.557(3) 0.454(3) 0.083(7) Uiso 0.50 1 d P
N1 N 0.0663(12) 0.0114(9) 0.2053(8) 0.067(2) Uani 1 1 d .
O11 O 0.1801(12) 0.2619(10) -0.1204(8) 0.087(3) Uani 1 1 d .
O12 O -0.1889(10) 0.3872(10) 0.1970(8) 0.084(2) Uani 1 1 d .
O13 O 0.1813(11) 0.6260(8) 0.0730(9) 0.084(3) Uani 1 1 d .
O21 O 0.6730(11) 0.0949(10) 0.0142(8) 0.093(3) Uani 1 1 d .
O22 O 0.5532(11) 0.1568(10) 0.3858(9) 0.088(3) Uani 1 1 d .
O23 O 0.4905(11) 0.5289(9) 0.1534(10) 0.089(3) Uani 1 1 d .
O31 O -0.1844(11) 0.2060(12) 0.4612(9) 0.094(3) Uani 1 1 d .
O32 O 0.2265(12) 0.1172(11) 0.5609(8) 0.095(3) Uani 1 1 d .
O33 O 0.1234(13) 0.5262(9) 0.3626(8) 0.096(3) Uani 1 1 d .
Ru1 Ru 0.14452(8) 0.31763(7) 0.12184(6) 0.0453(3) Uani 1 1 d .
Ru2 Ru 0.41576(8) 0.23439(7) 0.19018(6) 0.0466(3) Uani 1 1 d .
Ru3 Ru 0.14120(8) 0.22659(7) 0.34352(6) 0.0433(3) Uani 1 1 d .
H100 H 0.3484 0.2976 0.0637 0.08(4) Uiso 1 1 d .

loop_
_atom_site_aniso_label
_atom_site_aniso_U_11
_atom_site_aniso_U_22
_atom_site_aniso_U_33
_atom_site_aniso_U_23
_atom_site_aniso_U_13
_atom_site_aniso_U_12
C1 0.057(5) 0.035(4) 0.045(5) -0.008(3) -0.012(4) -0.013(4)
C2 0.055(5) 0.037(4) 0.033(4) -0.011(3) 0.000(4) -0.004(4)
C3 0.061(6) 0.031(4) 0.048(5) 0.001(4) -0.016(5) -0.002(4)
C4 0.088(8) 0.036(4) 0.053(6) -0.002(4) -0.006(6) -0.003(5)
C5 0.078(8) 0.053(6) 0.050(6) -0.016(4) -0.001(5) -0.018(5)
C6 0.081(8) 0.052(6) 0.085(8) -0.001(5) -0.030(7) 0.009(5)
C7 0.071(7) 0.079(7) 0.089(9) -0.010(6) -0.032(7) -0.033(6)
C11 0.084(8) 0.056(6) 0.048(6) 0.000(5) -0.029(6) -0.009(5)
C12 0.070(8) 0.057(6) 0.044(5) -0.002(4) -0.017(5) -0.002(5)
C13 0.074(7) 0.051(6) 0.051(6) 0.000(4) -0.030(5) -0.006(5)
C21 0.055(6) 0.057(5) 0.049(6) 0.001(5) -0.005(5) -0.011(5)
C22 0.058(6) 0.059(6) 0.063(7) 0.013(5) -0.016(6) -0.019(5)
C23 0.056(6) 0.056(6) 0.071(7) -0.003(5) -0.021(5) -0.011(5)
C31 0.064(7) 0.053(5) 0.041(5) -0.002(4) -0.006(5) -0.015(5)
C32 0.049(6) 0.081(7) 0.040(5) 0.003(5) -0.010(5) -0.006(5)
C33 0.072(7) 0.035(5) 0.059(6) -0.015(4) -0.003(5) 0.001(4)
N1 0.084(7) 0.055(5) 0.058(5) -0.013(4) -0.007(5) -0.018(4)
O11 0.118(7) 0.094(6) 0.058(5) -0.025(4) -0.027(5) -0.016(5)
O12 0.061(5) 0.097(6) 0.090(6) -0.005(5) -0.022(5) -0.005(4)
O13 0.106(7) 0.041(4) 0.103(7) 0.004(4) -0.032(5) -0.013(4)
O21 0.078(6) 0.090(6) 0.080(6) -0.016(5) 0.011(5) 0.009(5)
O22 0.085(6) 0.101(6) 0.090(6) 0.009(5) -0.052(6) -0.014(5)
O23 0.093(6) 0.052(5) 0.127(8) -0.005(5) -0.036(6) -0.019(4)
O31 0.068(6) 0.132(8) 0.077(6) -0.006(5) -0.005(5) -0.034(5)
O32 0.106(7) 0.118(7) 0.060(5) 0.013(5) -0.032(5) -0.018(6)
O33 0.138(9) 0.051(5) 0.090(7) -0.018(4) -0.014(6) -0.016(5)
Ru1 0.0492(5) 0.0411(5) 0.0449(5) 0.0007(3) -0.0138(4) -0.0091(3)
Ru2 0.0434(5) 0.0462(5) 0.0471(5) -0.0009(3) -0.0092(4) -0.0096(3)
Ru3 0.0481(5) 0.0381(4) 0.0402(5) -0.0025(3) -0.0072(3) -0.0091(3)

loop_
_atom_type_symbol
_atom_type_description
_atom_type_scat_dispersion_real
_atom_type_scat_dispersion_imag
_atom_type_scat_source
C C 0.0033 0.0016 'International Tables Vol C Tables 4.2.6.8 and 6.1.1.4'
H H 0.0000 0.0000 'International Tables Vol C Tables 4.2.6.8 and 6.1.1.4'
N N 0.0061 0.0033 'International Tables Vol C Tables 4.2.6.8 and 6.1.1.4'
O O 0.0106 0.0060 'International Tables Vol C Tables 4.2.6.8 and 6.1.1.4'
Ru Ru -1.2594 0.8363 'International Tables Vol C Tables 4.2.6.8 and 6.1.1.4'

loop_
_geom_angle_atom_site_label_1
_geom_angle_atom_site_label_2
_geom_angle_atom_site_label_3
_geom_angle
N1 C1 C2 120.4(8)
N1 C1 Ru1 129.5(7)
C2 C1 Ru1 110.0(6)
N1 C1 Ru3 121.3(6)
C2 C1 Ru3 72.0(5)
Ru1 C1 Ru3 76.5(2)
C3 C2 C1 118.0(8)
C3 C2 Ru2 130.0(7)
C1 C2 Ru2 111.8(6)
C3 C2 Ru3 122.7(6)
C1 C2 Ru3 71.6(5)
Ru2 C2 Ru3 76.9(3)
C4 C3 C2 120.2(9)
C4 C3 C6 117.9(9)
C2 C3 C6 121.9(9)
C3 C4 C5 120.1(9)
C3 C4 H4 120.0
C5 C4 H4 120.0
N1 C5 C4 122.1(10)
N1 C5 H5 119.0
C4 C5 H5 119.0
C3 C6 H6A 109.5
C3 C6 H6B 109.5
H6A C6 H6B 109.5
C3 C6 H6C 109.5
H6A C6 H6C 109.5
H6B C6 H6C 109.5
N1 C7 H7A 109.5
N1 C7 H7B 109.5
H7A C7 H7B 109.5
N1 C7 H7C 109.5
H7A C7 H7C 109.5
H7B C7 H7C 109.5
O11 C11 Ru1 176.0(10)
O12 C12 Ru1 176.4(10)
O13 C13 Ru1 177.3(10)
O21 C21 Ru2 173.2(9)
O22 C22 Ru2 177.5(10)
O23 C23 Ru2 177.7(11)
O31 C31 Ru3 177.5(10)
O32 C32 Ru3 176.9(11)
O33 C33 Ru3 177.8(10)
C5 N1 C1 119.3(10)
C5 N1 C7 118.9(9)
C1 N1 C7 121.8(9)
C12 Ru1 C11 97.6(5)
C12 Ru1 C13 91.6(5)
C11 Ru1 C13 97.4(4)
C12 Ru1 C1 97.1(4)
C11 Ru1 C1 97.6(4)
C13 Ru1 C1 161.5(4)
C12 Ru1 Ru3 90.2(3)
C11 Ru1 Ru3 152.1(3)
C13 Ru1 Ru3 109.2(3)
C1 Ru1 Ru3 54.7(2)
C12 Ru1 Ru2 147.5(3)
C11 Ru1 Ru2 113.0(4)
C13 Ru1 Ru2 94.9(3)
C1 Ru1 Ru2 69.2(3)
Ru3 Ru1 Ru2 57.63(3)
C22 Ru2 C21 97.5(5)
C22 Ru2 C23 89.6(5)
C21 Ru2 C23 100.2(5)
C22 Ru2 C2 99.0(4)
C21 Ru2 C2 95.4(4)
C23 Ru2 C2 161.1(4)
C22 Ru2 Ru3 90.3(3)
C21 Ru2 Ru3 150.2(3)
C23 Ru2 Ru3 108.6(3)
C2 Ru2 Ru3 54.9(2)
C22 Ru2 Ru1 147.2(4)
C21 Ru2 Ru1 113.6(3)
C23 Ru2 Ru1 94.8(3)
C2 Ru2 Ru1 69.0(3)
Ru3 Ru2 Ru1 57.49(3)
C32 Ru3 C33 98.0(5)
C32 Ru3 C31 94.7(4)
C33 Ru3 C31 96.9(4)
C32 Ru3 C1 127.1(4)
C33 Ru3 C1 132.1(4)
C31 Ru3 C1 94.8(4)
C32 Ru3 C2 98.1(4)
C33 Ru3 C2 135.7(4)
C31 Ru3 C2 122.4(4)
C1 Ru3 C2 36.3(3)
C32 Ru3 Ru1 163.6(3)
C33 Ru3 Ru1 83.4(3)
C31 Ru3 Ru1 101.4(3)
C1 Ru3 Ru1 48.8(2)
C2 Ru3 Ru1 70.6(2)
C32 Ru3 Ru2 98.8(3)
C33 Ru3 Ru2 88.7(3)
C31 Ru3 Ru2 164.6(3)
C1 Ru3 Ru2 71.0(2)
C2 Ru3 Ru2 48.2(2)
Ru1 Ru3 Ru2 64.88(3)

loop_
_geom_bond_atom_site_label_1
_geom_bond_atom_site_label_2
_geom_bond_distance
C1 N1 1.392(12)
C1 C2 1.430(14)
C1 Ru1 2.112(8)
C1 Ru3 2.292(8)
C2 C3 1.406(12)
C2 Ru2 2.093(9)
C2 Ru3 2.298(8)
C3 C4 1.369(15)
C3 C6 1.488(16)
C4 C5 1.393(18)
C4 H4 0.9300
C5 N1 1.346(14)
C5 H5 0.9300
C6 H6A 0.9600
C6 H6B 0.9600
C6 H6C 0.9600
C7 N1 1.482(16)
C7 H7A 0.9600
C7 H7B 0.9600
C7 H7C 0.9600
C11 O11 1.131(13)
C11 Ru1 1.908(11)
C12 O12 1.161(14)
C12 Ru1 1.874(12)
C13 O13 1.128(12)
C13 Ru1 1.950(10)
C21 O21 1.117(12)
C21 Ru2 1.918(11)
C22 O22 1.143(14)
C22 Ru2 1.892(12)
C23 O23 1.124(13)
C23 Ru2 1.934(11)
C31 O31 1.135(13)
C31 Ru3 1.909(11)
C32 O32 1.137(13)
C32 Ru3 1.891(11)
C33 O33 1.094(12)
C33 Ru3 1.894(9)
C62 C61 0.73(3)
C62 C63 1.50(3)
C63 C61 0.85(3)
Ru1 Ru3 2.7308(12)
Ru1 Ru2 2.9321(11)
Ru1 H100 1.8534
Ru2 Ru3 2.7349(11)
Ru2 H100 1.8497
